data_4328314
loop_
_publ_author_name
'Thi-Phuong-Anh Cao'
'Antoine Buchard'
'Xavier F. Le Goff'
'Audrey Auffrant'
'Charlotte K. Williams'

_publ_contact_author_address
;Laboratoire DCPH
Ecole Polytechnique
Route de Saclay
F91128 Palaiseau
France
;
_publ_contact_author_email c.k.williams@imperial.ac.uk
_publ_contact_author_fax 02075945804
_publ_contact_author_name 'Charlotte K. Williams'
_publ_contact_author_phone 02075945790
_publ_section_title
;
 Phosphasalen Yttrium Complexes: Highly Active and Stereoselective
 Initiators for Lactide Polymerization
;
_journal_name_full 'Inorganic Chemistry'
_journal_page_first 2157
_journal_page_last 2169
_journal_paper_doi 10.1021/ic202015z
_journal_volume 51
_journal_year 2012
_chemical_formula_moiety 'C58 H73 N2 O3 P2 Y'
_chemical_formula_sum 'C58 H73 N2 O3 P2 Y'
_chemical_formula_weight 997.03
_chemical_name_systematic
; 
 ? 
;
_space_group_IT_number 15
_symmetry_cell_setting monoclinic
_symmetry_space_group_name_Hall '-C 2yc'
_symmetry_space_group_name_H-M 'C 1 2/c 1'
_atom_sites_solution_hydrogens geom
_atom_sites_solution_primary direct
_atom_sites_solution_secondary difmap
_audit_creation_method SHELXL-97
_cell_angle_alpha 90.00
_cell_angle_beta 117.231(1)
_cell_angle_gamma 90.00
_cell_formula_units_Z 8
_cell_length_a 20.514(1)
_cell_length_b 27.064(1)
_cell_length_c 22.120(1)
_cell_measurement_reflns_used 9604
_cell_measurement_temperature 150.0(1)
_cell_measurement_theta_max 27.485
_cell_measurement_theta_min 0.998
_cell_volume 10919.7(8)
_computing_structure_refinement 'SHELXL-97 (Sheldrick, 1997)'
_computing_structure_solution 'SHELXS-97 (Sheldrick, 1990)'
_diffrn_ambient_temperature 150.0(1)
_diffrn_measured_fraction_theta_full 0.993
_diffrn_measured_fraction_theta_max 0.993
_diffrn_measurement_device_type 'Kappa APEX II'
_diffrn_measurement_method 'phi and omega scans'
_diffrn_radiation_monochromator graphite
_diffrn_radiation_source 'fine-focus sealed tube'
_diffrn_radiation_type MoK\a
_diffrn_radiation_wavelength 0.71069
_diffrn_reflns_av_R_equivalents 0.0514
_diffrn_reflns_av_sigmaI/netI 0.0488
_diffrn_reflns_limit_h_max 21
_diffrn_reflns_limit_h_min -25
_diffrn_reflns_limit_k_max 33
_diffrn_reflns_limit_k_min -32
_diffrn_reflns_limit_l_max 27
_diffrn_reflns_limit_l_min -27
_diffrn_reflns_number 41731
_diffrn_reflns_theta_full 26.02
_diffrn_reflns_theta_max 26.02
_diffrn_reflns_theta_min 2.87
_exptl_absorpt_coefficient_mu 1.170
_exptl_absorpt_correction_T_max 0.9331
_exptl_absorpt_correction_T_min 0.7204
_exptl_absorpt_correction_type multi-scan
_exptl_absorpt_process_details 'Denzo/Scalepack (Otwinowski & Minor, 1996)'
_exptl_crystal_colour Colorless
_exptl_crystal_density_diffrn 1.213
_exptl_crystal_description Block
_exptl_crystal_F_000 4224
_exptl_crystal_size_max 0.30
_exptl_crystal_size_mid 0.12
_exptl_crystal_size_min 0.06
_refine_diff_density_max 0.416
_refine_diff_density_min -0.305
_refine_diff_density_rms 0.063
_refine_ls_extinction_method none
_refine_ls_goodness_of_fit_ref 1.083
_refine_ls_hydrogen_treatment constr
_refine_ls_matrix_type full
_refine_ls_number_parameters 610
_refine_ls_number_reflns 10687
_refine_ls_number_restraints 0
_refine_ls_restrained_S_all 1.083
_refine_ls_R_factor_all 0.0702
_refine_ls_R_factor_gt 0.0458
_refine_ls_shift/su_max 0.000
_refine_ls_shift/su_mean 0.000
_refine_ls_structure_factor_coef Fsqd
_refine_ls_weighting_details 'calc w=1/[\s^2^(Fo^2^)+(0.0000P)^2^+33.7318P] where P=(Fo^2^+2Fc^2^)/3'
_refine_ls_weighting_scheme calc
_refine_ls_wR_factor_gt 0.0813
_refine_ls_wR_factor_ref 0.0919
_reflns_number_gt 8400
_reflns_number_total 10687
_reflns_threshold_expression >2sigma(I)
_cod_data_source_file ic202015z_si_001_3.cif
_cod_data_source_block pa653
_cod_original_sg_symbol_H-M 'C 1 2/c 1 '
_cod_database_code 4328314

loop_
_symmetry_equiv_pos_as_xyz
'x, y, z'
'-x, y, -z+1/2'
'x+1/2, y+1/2, z'
'-x+1/2, y+1/2, -z+1/2'
'-x, -y, -z'
'x, -y, z-1/2'
'-x+1/2, -y+1/2, -z'
'x+1/2, -y+1/2, z-1/2'

loop_
_atom_site_label
_atom_site_type_symbol
_atom_site_fract_x
_atom_site_fract_y
_atom_site_fract_z
_atom_site_U_iso_or_equiv
_atom_site_adp_type
_atom_site_occupancy
_atom_site_symmetry_multiplicity
_atom_site_calc_flag
_atom_site_refinement_flags
Y1 Y 0.036591(15) 0.235944(9) 0.067033(13) 0.02217(7) Uani 1 1 d .
P1 P 0.17317(4) 0.14232(3) 0.11834(3) 0.02225(16) Uani 1 1 d .
P2 P 0.12061(4) 0.33879(3) 0.16461(3) 0.02052(15) Uani 1 1 d .
O1 O 0.05954(11) 0.19905(7) -0.00810(9) 0.0278(5) Uani 1 1 d .
O2 O 0.01090(10) 0.31042(7) 0.02654(9) 0.0257(4) Uani 1 1 d .
O3 O -0.04962(11) 0.20841(8) 0.07721(10) 0.0367(5) Uani 1 1 d .
N1 N 0.13913(13) 0.18769(8) 0.14036(11) 0.0276(5) Uani 1 1 d .
N2 N 0.10488(13) 0.28151(8) 0.16498(11) 0.0251(5) Uani 1 1 d .
C1 C 0.18378(19) 0.20819(11) 0.20940(14) 0.0366(8) Uani 1 1 d .
H1A H 0.2303 0.2215 0.2128 0.044 Uiso 1 1 calc R
H1B H 0.1958 0.1816 0.2436 0.044 Uiso 1 1 calc R
C2 C 0.14288(19) 0.24828(11) 0.22373(14) 0.0357(8) Uani 1 1 d .
H2A H 0.1064 0.2333 0.2359 0.043 Uiso 1 1 calc R
H2B H 0.1776 0.2678 0.2632 0.043 Uiso 1 1 calc R
C3 C 0.11481(15) 0.12067(10) 0.03337(13) 0.0225(6) Uani 1 1 d .
C4 C 0.06454(15) 0.15159(10) -0.01878(13) 0.0222(6) Uani 1 1 d .
C5 C 0.01975(15) 0.12987(10) -0.08367(13) 0.0231(6) Uani 1 1 d .
C6 C 0.03023(15) 0.08047(10) -0.09303(13) 0.0249(6) Uani 1 1 d .
H6 H 0.0000 0.0662 -0.1362 0.030 Uiso 1 1 calc R
C7 C 0.08265(16) 0.05009(10) -0.04296(14) 0.0254(6) Uani 1 1 d .
C8 C 0.12331(15) 0.07093(10) 0.02019(14) 0.0255(6) Uani 1 1 d .
H8 H 0.1581 0.0511 0.0558 0.031 Uiso 1 1 calc R
C9 C -0.03781(16) 0.16104(11) -0.14194(14) 0.0304(7) Uani 1 1 d .
C10 C -0.09295(18) 0.18392(13) -0.12075(16) 0.0432(8) Uani 1 1 d .
H10A H -0.1329 0.1995 -0.1603 0.065 Uiso 1 1 calc R
H10B H -0.0681 0.2088 -0.0854 0.065 Uiso 1 1 calc R
H10C H -0.1129 0.1580 -0.1031 0.065 Uiso 1 1 calc R
C11 C 0.00067(19) 0.20198(12) -0.16134(15) 0.0429(8) Uani 1 1 d .
H11A H 0.0333 0.1871 -0.1776 0.064 Uiso 1 1 calc R
H11B H 0.0294 0.2226 -0.1214 0.064 Uiso 1 1 calc R
H11C H -0.0361 0.2224 -0.1974 0.064 Uiso 1 1 calc R
C12 C -0.08228(18) 0.12968(13) -0.20593(15) 0.0427(8) Uani 1 1 d .
H12A H -0.1188 0.1506 -0.2415 0.064 Uiso 1 1 calc R
H12B H -0.1072 0.1029 -0.1948 0.064 Uiso 1 1 calc R
H12C H -0.0492 0.1156 -0.2222 0.064 Uiso 1 1 calc R
C13 C 0.09223(17) -0.00413(10) -0.05819(15) 0.0314(7) Uani 1 1 d .
C14 C 0.0404(3) -0.03677(13) -0.0450(3) 0.0727(14) Uani 1 1 d .
H14A H 0.0528 -0.0353 0.0033 0.109 Uiso 1 1 calc R
H14B H 0.0449 -0.0709 -0.0575 0.109 Uiso 1 1 calc R
H14C H -0.0100 -0.0253 -0.0723 0.109 Uiso 1 1 calc R
C15 C 0.0774(2) -0.01022(13) -0.13263(17) 0.0549(10) Uani 1 1 d .
H15A H 0.0252 -0.0047 -0.1629 0.082 Uiso 1 1 calc R
H15B H 0.0909 -0.0437 -0.1395 0.082 Uiso 1 1 calc R
H15C H 0.1066 0.0139 -0.1429 0.082 Uiso 1 1 calc R
C16 C 0.1714(2) -0.02103(13) -0.0152(2) 0.0539(10) Uani 1 1 d .
H16A H 0.2047 0.0019 -0.0215 0.081 Uiso 1 1 calc R
H16B H 0.1777 -0.0542 -0.0294 0.081 Uiso 1 1 calc R
H16C H 0.1825 -0.0216 0.0329 0.081 Uiso 1 1 calc R
C17 C 0.26285(16) 0.15528(11) 0.12493(14) 0.0300(7) Uani 1 1 d .
C18 C 0.27080(19) 0.16797(14) 0.06850(17) 0.0479(9) Uani 1 1 d .
H18 H 0.2289 0.1691 0.0253 0.057 Uiso 1 1 calc R
C19 C 0.3392(2) 0.17921(17) 0.0739(2) 0.0628(12) Uani 1 1 d .
H19 H 0.3439 0.1874 0.0343 0.075 Uiso 1 1 calc R
C20 C 0.3997(2) 0.17862(16) 0.1356(2) 0.0620(11) Uani 1 1 d .
H20 H 0.4465 0.1861 0.1391 0.074 Uiso 1 1 calc R
C21 C 0.3926(2) 0.16722(19) 0.1926(2) 0.0722(14) Uani 1 1 d .
H21 H 0.4345 0.1676 0.2358 0.087 Uiso 1 1 calc R
C22 C 0.32512(19) 0.15521(16) 0.18773(17) 0.0572(11) Uani 1 1 d .
H22 H 0.3211 0.1468 0.2276 0.069 Uiso 1 1 calc R
C23 C 0.18706(17) 0.08979(10) 0.17396(13) 0.0283(7) Uani 1 1 d .
C24 C 0.13770(19) 0.08410(12) 0.19987(15) 0.0409(8) Uani 1 1 d .
H24 H 0.1006 0.1082 0.1903 0.049 Uiso 1 1 calc R
C25 C 0.1420(3) 0.04363(16) 0.23958(18) 0.0649(13) Uani 1 1 d .
H25 H 0.1075 0.0398 0.2568 0.078 Uiso 1 1 calc R
C26 C 0.1965(3) 0.00870(15) 0.2543(2) 0.0766(16) Uani 1 1 d .
H26 H 0.1994 -0.0191 0.2817 0.092 Uiso 1 1 calc R
C27 C 0.2458(3) 0.01410(13) 0.22942(19) 0.0664(13) Uani 1 1 d .
H27 H 0.2830 -0.0100 0.2396 0.080 Uiso 1 1 calc R
C28 C 0.2421(2) 0.05455(12) 0.18940(16) 0.0455(9) Uani 1 1 d .
H28 H 0.2769 0.0582 0.1726 0.055 Uiso 1 1 calc R
C29 C 0.04104(15) 0.37366(10) 0.10909(13) 0.0229(6) Uani 1 1 d .
C30 C -0.00523(15) 0.35366(10) 0.04411(13) 0.0225(6) Uani 1 1 d .
C31 C -0.06808(15) 0.38141(10) -0.00031(13) 0.0252(6) Uani 1 1 d .
C32 C -0.07800(16) 0.42765(10) 0.02179(14) 0.0271(6) Uani 1 1 d .
H32 H -0.1200 0.4461 -0.0077 0.033 Uiso 1 1 calc R
C33 C -0.03036(16) 0.44918(10) 0.08463(14) 0.0261(6) Uani 1 1 d .
C34 C 0.02875(15) 0.42086(10) 0.12769(13) 0.0239(6) Uani 1 1 d .
H34 H 0.0618 0.4337 0.1709 0.029 Uiso 1 1 calc R
C35 C -0.12175(16) 0.36086(11) -0.07032(14) 0.0304(7) Uani 1 1 d .
C36 C -0.08197(19) 0.34954(12) -0.11290(14) 0.0389(8) Uani 1 1 d .
H36A H -0.0625 0.3803 -0.1217 0.058 Uiso 1 1 calc R
H36B H -0.1164 0.3346 -0.1562 0.058 Uiso 1 1 calc R
H36C H -0.0415 0.3266 -0.0880 0.058 Uiso 1 1 calc R
C37 C -0.18439(19) 0.39723(12) -0.11088(16) 0.0473(9) Uani 1 1 d .
H37A H -0.1639 0.4281 -0.1179 0.071 Uiso 1 1 calc R
H37B H -0.2120 0.4040 -0.0855 0.071 Uiso 1 1 calc R
H37C H -0.2172 0.3827 -0.1551 0.071 Uiso 1 1 calc R
C38 C -0.15714(17) 0.31289(11) -0.06121(16) 0.0375(8) Uani 1 1 d .
H38A H -0.1918 0.3001 -0.1059 0.056 Uiso 1 1 calc R
H38B H -0.1832 0.3199 -0.0345 0.056 Uiso 1 1 calc R
H38C H -0.1189 0.2882 -0.0374 0.056 Uiso 1 1 calc R
C39 C -0.04486(17) 0.50189(10) 0.10197(15) 0.0298(7) Uani 1 1 d .
C40 C -0.1133(2) 0.50276(13) 0.1130(2) 0.0557(10) Uani 1 1 d .
H40A H -0.1061 0.4806 0.1507 0.084 Uiso 1 1 calc R
H40B H -0.1558 0.4917 0.0715 0.084 Uiso 1 1 calc R
H40C H -0.1217 0.5365 0.1240 0.084 Uiso 1 1 calc R
C41 C -0.0561(2) 0.53722(11) 0.04405(17) 0.0473(9) Uani 1 1 d .
H41A H -0.0990 0.5269 0.0024 0.071 Uiso 1 1 calc R
H41B H -0.0126 0.5366 0.0365 0.071 Uiso 1 1 calc R
H41C H -0.0637 0.5708 0.0561 0.071 Uiso 1 1 calc R
C42 C 0.0195(2) 0.52127(12) 0.16694(17) 0.0449(9) Uani 1 1 d .
H42A H 0.0092 0.5552 0.1756 0.067 Uiso 1 1 calc R
H42B H 0.0642 0.5209 0.1614 0.067 Uiso 1 1 calc R
H42C H 0.0263 0.5002 0.2054 0.067 Uiso 1 1 calc R
C43 C 0.19053(15) 0.35280(11) 0.13850(13) 0.0261(6) Uani 1 1 d .
C44 C 0.20140(18) 0.40085(12) 0.12294(16) 0.0381(8) Uani 1 1 d .
H44 H 0.1715 0.4269 0.1252 0.046 Uiso 1 1 calc R
C45 C 0.2559(2) 0.41083(14) 0.10408(17) 0.0487(9) Uani 1 1 d .
H45 H 0.2632 0.4438 0.0936 0.058 Uiso 1 1 calc R
C46 C 0.29934(19) 0.37337(15) 0.10038(16) 0.0453(9) Uani 1 1 d .
H46 H 0.3375 0.3806 0.0887 0.054 Uiso 1 1 calc R
C47 C 0.28722(18) 0.32548(14) 0.11367(16) 0.0437(8) Uani 1 1 d .
H47 H 0.3161 0.2994 0.1098 0.052 Uiso 1 1 calc R
C48 C 0.23314(16) 0.31508(12) 0.13267(14) 0.0328(7) Uani 1 1 d .
H48 H 0.2251 0.2819 0.1418 0.039 Uiso 1 1 calc R
C49 C 0.15235(15) 0.36353(9) 0.24942(13) 0.0213(6) Uani 1 1 d .
C50 C 0.22196(16) 0.38236(11) 0.28820(14) 0.0308(7) Uani 1 1 d .
H50 H 0.2548 0.3861 0.2691 0.037 Uiso 1 1 calc R
C51 C 0.24342(18) 0.39585(12) 0.35533(15) 0.0404(8) Uani 1 1 d .
H51 H 0.2911 0.4090 0.3820 0.048 Uiso 1 1 calc R
C52 C 0.19631(19) 0.39033(11) 0.38340(15) 0.0378(8) Uani 1 1 d .
H52 H 0.2116 0.3996 0.4294 0.045 Uiso 1 1 calc R
C53 C 0.12704(18) 0.37144(11) 0.34520(15) 0.0345(7) Uani 1 1 d .
H53 H 0.0945 0.3676 0.3646 0.041 Uiso 1 1 calc R
C54 C 0.10537(17) 0.35810(11) 0.27852(14) 0.0306(7) Uani 1 1 d .
H54 H 0.0576 0.3450 0.2521 0.037 Uiso 1 1 calc R
C55 C -0.10965(17) 0.19633(11) 0.08824(15) 0.0328(7) Uani 1 1 d .
C56 C -0.1393(2) 0.24287(13) 0.10521(18) 0.0498(9) Uani 1 1 d .
H56A H -0.1005 0.2585 0.1457 0.075 Uiso 1 1 calc R
H56B H -0.1805 0.2343 0.1141 0.075 Uiso 1 1 calc R
H56C H -0.1559 0.2659 0.0668 0.075 Uiso 1 1 calc R
C57 C -0.16776(19) 0.17270(14) 0.02357(18) 0.0518(10) Uani 1 1 d .
H57A H -0.1867 0.1973 -0.0129 0.078 Uiso 1 1 calc R
H57B H -0.2080 0.1604 0.0317 0.078 Uiso 1 1 calc R
H57C H -0.1460 0.1452 0.0103 0.078 Uiso 1 1 calc R
C58 C -0.0846(2) 0.16013(14) 0.1473(2) 0.0605(11) Uani 1 1 d .
H58A H -0.0636 0.1308 0.1369 0.091 Uiso 1 1 calc R
H58B H -0.1267 0.1504 0.1543 0.091 Uiso 1 1 calc R
H58C H -0.0475 0.1759 0.1886 0.091 Uiso 1 1 calc R

loop_
_atom_site_aniso_label
_atom_site_aniso_U_11
_atom_site_aniso_U_22
_atom_site_aniso_U_33
_atom_site_aniso_U_23
_atom_site_aniso_U_13
_atom_site_aniso_U_12
Y1 0.02097(14) 0.02269(13) 0.02070(13) -0.00278(11) 0.00767(10) -0.00148(12)
P1 0.0234(4) 0.0226(4) 0.0179(3) -0.0010(3) 0.0070(3) -0.0002(3)
P2 0.0195(4) 0.0221(3) 0.0192(3) -0.0020(3) 0.0083(3) -0.0009(3)
O1 0.0356(12) 0.0232(10) 0.0209(9) -0.0013(8) 0.0097(9) 0.0031(9)
O2 0.0287(11) 0.0253(10) 0.0212(9) -0.0010(8) 0.0099(9) 0.0022(8)
O3 0.0285(12) 0.0443(13) 0.0394(12) -0.0059(10) 0.0172(10) -0.0109(10)
N1 0.0304(14) 0.0272(12) 0.0192(11) -0.0032(10) 0.0061(11) 0.0060(10)
N2 0.0298(14) 0.0234(12) 0.0196(11) -0.0023(9) 0.0090(10) -0.0013(10)
C1 0.048(2) 0.0298(16) 0.0210(14) -0.0012(12) 0.0062(14) 0.0064(15)
C2 0.053(2) 0.0284(16) 0.0201(14) 0.0001(12) 0.0123(14) 0.0038(14)
C3 0.0212(15) 0.0257(14) 0.0199(13) -0.0016(11) 0.0088(12) -0.0021(11)
C4 0.0223(15) 0.0268(14) 0.0196(13) 0.0002(11) 0.0114(12) -0.0001(11)
C5 0.0202(15) 0.0293(15) 0.0213(13) -0.0007(11) 0.0109(12) -0.0017(12)
C6 0.0215(15) 0.0330(15) 0.0206(13) -0.0062(12) 0.0100(12) -0.0055(12)
C7 0.0266(16) 0.0240(14) 0.0270(14) -0.0039(12) 0.0136(13) -0.0037(12)
C8 0.0236(16) 0.0257(14) 0.0242(14) 0.0014(12) 0.0084(12) 0.0019(12)
C9 0.0292(17) 0.0359(16) 0.0211(14) -0.0014(12) 0.0073(13) 0.0050(13)
C10 0.0334(19) 0.056(2) 0.0338(17) -0.0010(16) 0.0096(15) 0.0162(16)
C11 0.051(2) 0.046(2) 0.0242(15) 0.0084(14) 0.0105(15) 0.0013(17)
C12 0.035(2) 0.051(2) 0.0276(16) -0.0038(15) 0.0019(15) 0.0076(16)
C13 0.0377(19) 0.0248(15) 0.0326(16) -0.0073(13) 0.0167(14) -0.0021(13)
C14 0.102(4) 0.0304(19) 0.131(4) -0.025(2) 0.093(3) -0.020(2)
C15 0.077(3) 0.044(2) 0.045(2) -0.0120(17) 0.029(2) 0.0088(19)
C16 0.058(3) 0.0323(18) 0.066(2) -0.0033(17) 0.024(2) 0.0097(17)
C17 0.0258(17) 0.0356(17) 0.0260(15) -0.0058(13) 0.0097(13) -0.0066(13)
C18 0.037(2) 0.075(3) 0.0323(17) -0.0034(17) 0.0157(16) -0.0151(18)
C19 0.048(3) 0.098(3) 0.051(2) -0.002(2) 0.029(2) -0.020(2)
C20 0.035(2) 0.084(3) 0.068(3) -0.015(2) 0.024(2) -0.019(2)
C21 0.029(2) 0.131(4) 0.047(2) -0.013(3) 0.0092(18) -0.020(2)
C22 0.033(2) 0.101(3) 0.0315(18) -0.005(2) 0.0096(16) -0.014(2)
C23 0.0357(18) 0.0244(14) 0.0178(13) -0.0016(11) 0.0061(13) -0.0027(13)
C24 0.048(2) 0.0437(19) 0.0281(16) 0.0027(14) 0.0153(15) -0.0112(16)
C25 0.079(3) 0.072(3) 0.036(2) 0.006(2) 0.019(2) -0.039(3)
C26 0.121(5) 0.041(2) 0.036(2) 0.0120(18) 0.009(3) -0.024(3)
C27 0.095(4) 0.033(2) 0.040(2) 0.0035(17) 0.004(2) 0.015(2)
C28 0.060(2) 0.0375(18) 0.0291(16) 0.0016(14) 0.0118(16) 0.0120(17)
C29 0.0213(15) 0.0249(14) 0.0233(13) 0.0003(11) 0.0108(12) -0.0012(11)
C30 0.0246(15) 0.0222(14) 0.0233(13) 0.0021(11) 0.0132(12) -0.0016(11)
C31 0.0213(15) 0.0285(15) 0.0243(14) 0.0028(12) 0.0092(12) -0.0016(12)
C32 0.0228(16) 0.0276(15) 0.0307(15) 0.0093(12) 0.0121(13) 0.0039(12)
C33 0.0288(17) 0.0230(14) 0.0309(15) 0.0043(12) 0.0175(13) 0.0010(12)
C34 0.0265(16) 0.0245(14) 0.0229(13) -0.0013(11) 0.0131(12) -0.0027(12)
C35 0.0285(17) 0.0304(15) 0.0245(14) 0.0033(12) 0.0052(13) 0.0009(13)
C36 0.049(2) 0.0413(18) 0.0225(15) 0.0035(13) 0.0127(15) -0.0012(16)
C37 0.041(2) 0.046(2) 0.0313(17) 0.0024(15) -0.0044(15) 0.0057(16)
C38 0.0281(18) 0.0385(18) 0.0377(17) 0.0003(14) 0.0078(14) -0.0063(14)
C39 0.0346(18) 0.0221(14) 0.0380(16) 0.0038(13) 0.0211(15) 0.0032(13)
C40 0.056(3) 0.0351(19) 0.097(3) -0.010(2) 0.054(2) 0.0001(17)
C41 0.070(3) 0.0251(16) 0.0437(19) 0.0059(15) 0.0230(19) 0.0021(16)
C42 0.058(2) 0.0275(16) 0.046(2) -0.0044(15) 0.0212(18) 0.0032(16)
C43 0.0232(16) 0.0364(16) 0.0176(13) -0.0035(12) 0.0083(12) -0.0030(13)
C44 0.040(2) 0.0394(18) 0.0392(18) -0.0015(15) 0.0222(16) -0.0039(15)
C45 0.053(2) 0.056(2) 0.046(2) -0.0042(17) 0.0296(19) -0.0213(19)
C46 0.032(2) 0.077(3) 0.0328(17) -0.0102(17) 0.0202(16) -0.0172(18)
C47 0.0326(19) 0.067(2) 0.0364(18) -0.0074(17) 0.0200(16) 0.0018(17)
C48 0.0273(17) 0.0435(18) 0.0282(15) -0.0006(14) 0.0131(14) 0.0032(14)
C49 0.0224(15) 0.0193(13) 0.0191(13) -0.0017(11) 0.0069(12) 0.0013(11)
C50 0.0252(17) 0.0366(17) 0.0287(15) -0.0036(13) 0.0107(13) -0.0009(13)
C51 0.0341(19) 0.048(2) 0.0292(16) -0.0108(15) 0.0057(15) -0.0029(15)
C52 0.051(2) 0.0362(17) 0.0209(14) -0.0033(13) 0.0116(15) 0.0126(16)
C53 0.043(2) 0.0362(17) 0.0299(16) -0.0027(13) 0.0214(15) 0.0063(15)
C54 0.0326(18) 0.0313(16) 0.0284(15) -0.0038(13) 0.0146(14) -0.0012(13)
C55 0.0338(18) 0.0321(16) 0.0382(17) -0.0069(14) 0.0215(15) -0.0082(14)
C56 0.064(3) 0.045(2) 0.053(2) -0.0056(17) 0.037(2) 0.0036(18)
C57 0.036(2) 0.066(2) 0.059(2) -0.0243(19) 0.0258(18) -0.0178(18)
C58 0.086(3) 0.045(2) 0.062(2) 0.0037(19) 0.045(2) -0.004(2)

loop_
_atom_type_symbol
_atom_type_description
_atom_type_scat_dispersion_real
_atom_type_scat_dispersion_imag
_atom_type_scat_source
C C 0.0033 0.0016 'International Tables Vol C Tables 4.2.6.8 and 6.1.1.4'
H H 0.0000 0.0000 'International Tables Vol C Tables 4.2.6.8 and 6.1.1.4'
N N 0.0061 0.0033 'International Tables Vol C Tables 4.2.6.8 and 6.1.1.4'
O O 0.0106 0.0060 'International Tables Vol C Tables 4.2.6.8 and 6.1.1.4'
P P 0.1023 0.0942 'International Tables Vol C Tables 4.2.6.8 and 6.1.1.4'
Y Y -2.7962 3.5667 'International Tables Vol C Tables 4.2.6.8 and 6.1.1.4'

loop_
_geom_angle_atom_site_label_1
_geom_angle_atom_site_label_2
_geom_angle_atom_site_label_3
_geom_angle
O3 Y1 O1 115.03(8)
O3 Y1 O2 109.16(8)
O1 Y1 O2 102.03(7)
O3 Y1 N2 106.04(8)
O1 Y1 N2 135.21(8)
O2 Y1 N2 79.68(7)
O3 Y1 N1 105.51(9)
O1 Y1 N1 80.51(7)
O2 Y1 N1 139.87(8)
N2 Y1 N1 71.78(8)
N1 P1 C3 113.20(12)
N1 P1 C17 113.37(13)
C3 P1 C17 108.19(13)
N1 P1 C23 110.53(13)
C3 P1 C23 105.99(12)
C17 P1 C23 104.97(14)
N2 P2 C29 113.20(12)
N2 P2 C49 109.52(12)
C29 P2 C49 107.32(12)
N2 P2 C43 113.49(13)
C29 P2 C43 106.02(13)
C49 P2 C43 106.91(13)
C4 O1 Y1 130.41(16)
C30 O2 Y1 138.33(16)
C55 O3 Y1 171.40(19)
C1 N1 P1 116.88(19)
C1 N1 Y1 115.74(17)
P1 N1 Y1 126.13(12)
C2 N2 P2 125.04(19)
C2 N2 Y1 110.35(16)
P2 N2 Y1 123.49(12)
N1 C1 C2 110.4(2)
N1 C1 H1A 109.6
C2 C1 H1A 109.6
N1 C1 H1B 109.6
C2 C1 H1B 109.6
H1A C1 H1B 108.1
N2 C2 C1 112.2(2)
N2 C2 H2A 109.2
C1 C2 H2A 109.2
N2 C2 H2B 109.2
C1 C2 H2B 109.2
H2A C2 H2B 107.9
C8 C3 C4 120.7(2)
C8 C3 P1 116.2(2)
C4 C3 P1 123.1(2)
O1 C4 C3 121.1(2)
O1 C4 C5 120.9(2)
C3 C4 C5 118.0(2)
C6 C5 C4 118.3(2)
C6 C5 C9 121.0(2)
C4 C5 C9 120.6(2)
C5 C6 C7 124.3(2)
C5 C6 H6 117.9
C7 C6 H6 117.9
C8 C7 C6 116.8(2)
C8 C7 C13 122.3(3)
C6 C7 C13 121.0(2)
C7 C8 C3 121.8(3)
C7 C8 H8 119.1
C3 C8 H8 119.1
C11 C9 C10 109.8(3)
C11 C9 C12 107.8(2)
C10 C9 C12 107.0(3)
C11 C9 C5 109.5(2)
C10 C9 C5 110.7(2)
C12 C9 C5 111.8(2)
C9 C10 H10A 109.5
C9 C10 H10B 109.5
H10A C10 H10B 109.5
C9 C10 H10C 109.5
H10A C10 H10C 109.5
H10B C10 H10C 109.5
C9 C11 H11A 109.5
C9 C11 H11B 109.5
H11A C11 H11B 109.5
C9 C11 H11C 109.5
H11A C11 H11C 109.5
H11B C11 H11C 109.5
C9 C12 H12A 109.5
C9 C12 H12B 109.5
H12A C12 H12B 109.5
C9 C12 H12C 109.5
H12A C12 H12C 109.5
H12B C12 H12C 109.5
C14 C13 C16 110.3(3)
C14 C13 C7 110.1(3)
C16 C13 C7 110.8(2)
C14 C13 C15 109.4(3)
C16 C13 C15 105.5(3)
C7 C13 C15 110.7(2)
C13 C14 H14A 109.5
C13 C14 H14B 109.5
H14A C14 H14B 109.5
C13 C14 H14C 109.5
H14A C14 H14C 109.5
H14B C14 H14C 109.5
C13 C15 H15A 109.5
C13 C15 H15B 109.5
H15A C15 H15B 109.5
C13 C15 H15C 109.5
H15A C15 H15C 109.5
H15B C15 H15C 109.5
C13 C16 H16A 109.5
C13 C16 H16B 109.5
H16A C16 H16B 109.5
C13 C16 H16C 109.5
H16A C16 H16C 109.5
H16B C16 H16C 109.5
C18 C17 C22 118.1(3)
C18 C17 P1 120.9(2)
C22 C17 P1 121.0(2)
C17 C18 C19 120.9(3)
C17 C18 H18 119.6
C19 C18 H18 119.6
C20 C19 C18 120.4(4)
C20 C19 H19 119.8
C18 C19 H19 119.8
C19 C20 C21 119.6(4)
C19 C20 H20 120.2
C21 C20 H20 120.2
C20 C21 C22 120.5(4)
C20 C21 H21 119.7
C22 C21 H21 119.7
C21 C22 C17 120.5(3)
C21 C22 H22 119.7
C17 C22 H22 119.7
C24 C23 C28 119.1(3)
C24 C23 P1 116.8(2)
C28 C23 P1 124.0(3)
C25 C24 C23 120.4(4)
C25 C24 H24 119.8
C23 C24 H24 119.8
C24 C25 C26 120.0(4)
C24 C25 H25 120.0
C26 C25 H25 120.0
C27 C26 C25 120.1(4)
C27 C26 H26 120.0
C25 C26 H26 120.0
C26 C27 C28 120.5(4)
C26 C27 H27 119.8
C28 C27 H27 119.8
C27 C28 C23 119.8(4)
C27 C28 H28 120.1
C23 C28 H28 120.1
C34 C29 C30 121.3(2)
C34 C29 P2 120.5(2)
C30 C29 P2 118.0(2)
O2 C30 C29 119.6(2)
O2 C30 C31 122.2(2)
C29 C30 C31 118.2(2)
C32 C31 C30 117.6(2)
C32 C31 C35 121.8(2)
C30 C31 C35 120.6(2)
C31 C32 C33 124.9(3)
C31 C32 H32 117.6
C33 C32 H32 117.6
C34 C33 C32 116.4(2)
C34 C33 C39 123.4(3)
C32 C33 C39 120.2(2)
C33 C34 C29 121.5(3)
C33 C34 H34 119.2
C29 C34 H34 119.2
C36 C35 C31 110.7(2)
C36 C35 C37 107.9(3)
C31 C35 C37 112.2(2)
C36 C35 C38 109.0(2)
C31 C35 C38 109.6(2)
C37 C35 C38 107.3(3)
C35 C36 H36A 109.5
C35 C36 H36B 109.5
H36A C36 H36B 109.5
C35 C36 H36C 109.5
H36A C36 H36C 109.5
H36B C36 H36C 109.5
C35 C37 H37A 109.5
C35 C37 H37B 109.5
H37A C37 H37B 109.5
C35 C37 H37C 109.5
H37A C37 H37C 109.5
H37B C37 H37C 109.5
C35 C38 H38A 109.5
C35 C38 H38B 109.5
H38A C38 H38B 109.5
C35 C38 H38C 109.5
H38A C38 H38C 109.5
H38B C38 H38C 109.5
C41 C39 C40 109.1(3)
C41 C39 C42 107.8(3)
C40 C39 C42 107.7(3)
C41 C39 C33 110.0(2)
C40 C39 C33 110.5(2)
C42 C39 C33 111.6(2)
C39 C40 H40A 109.5
C39 C40 H40B 109.5
H40A C40 H40B 109.5
C39 C40 H40C 109.5
H40A C40 H40C 109.5
H40B C40 H40C 109.5
C39 C41 H41A 109.5
C39 C41 H41B 109.5
H41A C41 H41B 109.5
C39 C41 H41C 109.5
H41A C41 H41C 109.5
H41B C41 H41C 109.5
C39 C42 H42A 109.5
C39 C42 H42B 109.5
H42A C42 H42B 109.5
C39 C42 H42C 109.5
H42A C42 H42C 109.5
H42B C42 H42C 109.5
C48 C43 C44 119.1(3)
C48 C43 P2 119.9(2)
C44 C43 P2 121.0(2)
C45 C44 C43 120.0(3)
C45 C44 H44 120.0
C43 C44 H44 120.0
C46 C45 C44 120.5(3)
C46 C45 H45 119.7
C44 C45 H45 119.7
C47 C46 C45 119.7(3)
C47 C46 H46 120.2
C45 C46 H46 120.2
C46 C47 C48 120.3(3)
C46 C47 H47 119.8
C48 C47 H47 119.8
C47 C48 C43 120.4(3)
C47 C48 H48 119.8
C43 C48 H48 119.8
C50 C49 C54 119.3(2)
C50 C49 P2 124.0(2)
C54 C49 P2 116.4(2)
C49 C50 C51 119.4(3)
C49 C50 H50 120.3
C51 C50 H50 120.3
C52 C51 C50 120.6(3)
C52 C51 H51 119.7
C50 C51 H51 119.7
C51 C52 C53 120.3(3)
C51 C52 H52 119.9
C53 C52 H52 119.9
C52 C53 C54 119.4(3)
C52 C53 H53 120.3
C54 C53 H53 120.3
C53 C54 C49 121.0(3)
C53 C54 H54 119.5
C49 C54 H54 119.5
O3 C55 C56 109.5(3)
O3 C55 C58 108.8(3)
C56 C55 C58 109.8(3)
O3 C55 C57 107.9(2)
C56 C55 C57 110.5(3)
C58 C55 C57 110.3(3)
C55 C56 H56A 109.5
C55 C56 H56B 109.5
H56A C56 H56B 109.5
C55 C56 H56C 109.5
H56A C56 H56C 109.5
H56B C56 H56C 109.5
C55 C57 H57A 109.5
C55 C57 H57B 109.5
H57A C57 H57B 109.5
C55 C57 H57C 109.5
H57A C57 H57C 109.5
H57B C57 H57C 109.5
C55 C58 H58A 109.5
C55 C58 H58B 109.5
H58A C58 H58B 109.5
C55 C58 H58C 109.5
H58A C58 H58C 109.5
H58B C58 H58C 109.5

loop_
_geom_bond_atom_site_label_1
_geom_bond_atom_site_label_2
_geom_bond_distance
Y1 O3 2.025(2)
Y1 O1 2.1671(18)
Y1 O2 2.1704(18)
Y1 N2 2.324(2)
Y1 N1 2.375(2)
P1 N1 1.595(2)
P1 C3 1.803(3)
P1 C17 1.812(3)
P1 C23 1.815(3)
P2 N2 1.584(2)
P2 C29 1.797(3)
P2 C49 1.809(3)
P2 C43 1.814(3)
O1 C4 1.319(3)
O2 C30 1.322(3)
O3 C55 1.399(3)
N1 C1 1.483(3)
N2 C2 1.476(3)
C1 C2 1.492(4)
C1 H1A 0.9900
C1 H1B 0.9900
C2 H2A 0.9900
C2 H2B 0.9900
C3 C8 1.405(4)
C3 C4 1.416(4)
C4 C5 1.429(4)
C5 C6 1.385(4)
C5 C9 1.541(4)
C6 C7 1.403(4)
C6 H6 0.9500
C7 C8 1.378(4)
C7 C13 1.538(4)
C8 H8 0.9500
C9 C11 1.531(4)
C9 C10 1.539(4)
C9 C12 1.541(4)
C10 H10A 0.9800
C10 H10B 0.9800
C10 H10C 0.9800
C11 H11A 0.9800
C11 H11B 0.9800
C11 H11C 0.9800
C12 H12A 0.9800
C12 H12B 0.9800
C12 H12C 0.9800
C13 C14 1.509(5)
C13 C16 1.529(5)
C13 C15 1.540(4)
C14 H14A 0.9800
C14 H14B 0.9800
C14 H14C 0.9800
C15 H15A 0.9800
C15 H15B 0.9800
C15 H15C 0.9800
C16 H16A 0.9800
C16 H16B 0.9800
C16 H16C 0.9800
C17 C18 1.374(4)
C17 C22 1.392(4)
C18 C19 1.387(5)
C18 H18 0.9500
C19 C20 1.361(5)
C19 H19 0.9500
C20 C21 1.369(5)
C20 H20 0.9500
C21 C22 1.377(5)
C21 H21 0.9500
C22 H22 0.9500
C23 C24 1.381(4)
C23 C28 1.395(4)
C24 C25 1.381(5)
C24 H24 0.9500
C25 C26 1.384(7)
C25 H25 0.9500
C26 C27 1.363(7)
C26 H26 0.9500
C27 C28 1.388(5)
C27 H27 0.9500
C28 H28 0.9500
C29 C34 1.400(4)
C29 C30 1.418(4)
C30 C31 1.426(4)
C31 C32 1.392(4)
C31 C35 1.536(4)
C32 C33 1.408(4)
C32 H32 0.9500
C33 C34 1.382(4)
C33 C39 1.541(4)
C34 H34 0.9500
C35 C36 1.533(4)
C35 C37 1.539(4)
C35 C38 1.545(4)
C36 H36A 0.9800
C36 H36B 0.9800
C36 H36C 0.9800
C37 H37A 0.9800
C37 H37B 0.9800
C37 H37C 0.9800
C38 H38A 0.9800
C38 H38B 0.9800
C38 H38C 0.9800
C39 C41 1.529(4)
C39 C40 1.531(4)
C39 C42 1.532(4)
C40 H40A 0.9800
C40 H40B 0.9800
C40 H40C 0.9800
C41 H41A 0.9800
C41 H41B 0.9800
C41 H41C 0.9800
C42 H42A 0.9800
C42 H42B 0.9800
C42 H42C 0.9800
C43 C48 1.388(4)
C43 C44 1.389(4)
C44 C45 1.386(4)
C44 H44 0.9500
C45 C46 1.377(5)
C45 H45 0.9500
C46 C47 1.377(5)
C46 H46 0.9500
C47 C48 1.383(4)
C47 H47 0.9500
C48 H48 0.9500
C49 C50 1.383(4)
C49 C54 1.390(4)
C50 C51 1.390(4)
C50 H50 0.9500
C51 C52 1.375(5)
C51 H51 0.9500
C52 C53 1.377(4)
C52 H52 0.9500
C53 C54 1.380(4)
C53 H53 0.9500
C54 H54 0.9500
C55 C56 1.518(4)
C55 C58 1.521(5)
C55 C57 1.522(4)
C56 H56A 0.9800
C56 H56B 0.9800
C56 H56C 0.9800
C57 H57A 0.9800
C57 H57B 0.9800
C57 H57C 0.9800
C58 H58A 0.9800
C58 H58B 0.9800
C58 H58C 0.9800
